data_7041525
loop_
_publ_author_name
'Danopoulos, Andreas A.'
'Braunstein, Pierre'
'Monakhov, Kirill Yu'
'van Leusen, Jan'
'K\"ogerler, Paul'
'Cl\'emancey, Martin'
'Latour, Jean-Marc'
'Benayad, Anass'
'Tromp, Moniek'
'Rezabal, Elixabete'
'Frison, Gilles'

_publ_section_title
;
 Heteroleptic, two-coordinate [M(NHC){N(SiMe3)2}] (M = Co, Fe) complexes:
 synthesis, reactivity and magnetism rationalized by an unexpected metal
 oxidation state.
;
_journal_issue 4
_journal_name_full 'Dalton transactions (Cambridge, England : 2003)'
_journal_page_first 1163
_journal_page_last 1171
_journal_paper_doi 10.1039/c6dt03565e
_journal_volume 46
_journal_year 2017
_chemical_formula_moiety 'C80 H124 Fe2 K2 N6 Si4'
_chemical_formula_sum 'C80 H124 Fe2 K2 N6 Si4'
_chemical_formula_weight 1472.10
_chemical_name_systematic
;
 ?
;
_space_group_crystal_system monoclinic
_space_group_IT_number 14
_space_group_name_Hall '-P 2ybc'
_space_group_name_H-M_alt 'P 1 21/c 1'
_symmetry_space_group_name_Hall '-P 2ybc'
_symmetry_space_group_name_H-M 'P 1 21/c 1'
_atom_sites_solution_hydrogens geom
_atom_sites_solution_primary direct
_atom_sites_solution_secondary difmap
_audit_creation_method SHELXL-2013
_audit_update_record
;
2016-03-17 deposited with the CCDC.
2016-12-21 downloaded from the CCDC.
;
_cell_angle_alpha 90
_cell_angle_beta 108.870(2)
_cell_angle_gamma 90
_cell_formula_units_Z 2
_cell_length_a 11.0494(5)
_cell_length_b 14.3909(7)
_cell_length_c 28.2527(13)
_cell_measurement_reflns_used 6559
_cell_measurement_temperature 173(2)
_cell_measurement_theta_max 26.22
_cell_measurement_theta_min 2.33
_cell_volume 4251.0(3)
_computing_cell_refinement 'Bruker SAINT'
_computing_data_collection 'Bruker APEX2'
_computing_data_reduction 'Bruker SAINT'
_computing_molecular_graphics 'Bruker SHELXTL'
_computing_publication_material 'Bruker SHELXTL'
_computing_structure_refinement 'SHELXL-2013 (Sheldrick, 2013)'
_computing_structure_solution 'SHELXS-2013 (Sheldrick, 2013)'
_diffrn_ambient_temperature 173(2)
_diffrn_measured_fraction_theta_full 1.000
_diffrn_measured_fraction_theta_max 0.998
_diffrn_measurement_device_type 'Bruker APEX-II CCD'
_diffrn_measurement_method '\f and \w scans'
_diffrn_radiation_type MoK\a
_diffrn_radiation_wavelength 0.71073
_diffrn_reflns_av_R_equivalents 0.0760
_diffrn_reflns_av_unetI/netI 0.0671
_diffrn_reflns_Laue_measured_fraction_full 1.000
_diffrn_reflns_Laue_measured_fraction_max 0.998
_diffrn_reflns_limit_h_max 14
_diffrn_reflns_limit_h_min -12
_diffrn_reflns_limit_k_max 18
_diffrn_reflns_limit_k_min -19
_diffrn_reflns_limit_l_max 37
_diffrn_reflns_limit_l_min -37
_diffrn_reflns_number 42438
_diffrn_reflns_point_group_measured_fraction_full 1.000
_diffrn_reflns_point_group_measured_fraction_max 0.998
_diffrn_reflns_theta_full 25.242
_diffrn_reflns_theta_max 28.052
_diffrn_reflns_theta_min 1.523
_diffrn_source 'fine focus sealed tube'
_exptl_absorpt_coefficient_mu 0.538
_exptl_absorpt_correction_T_max 0.7456
_exptl_absorpt_correction_T_min 0.6582
_exptl_absorpt_correction_type multi-scan
_exptl_absorpt_process_details sadabs
_exptl_crystal_colour green
_exptl_crystal_density_diffrn 1.150
_exptl_crystal_description block
_exptl_crystal_F_000 1584
_exptl_crystal_size_max 0.250
_exptl_crystal_size_mid 0.220
_exptl_crystal_size_min 0.200
_refine_diff_density_max 1.951
_refine_diff_density_min -0.690
_refine_diff_density_rms 0.078
_refine_ls_extinction_method none
_refine_ls_goodness_of_fit_ref 1.033
_refine_ls_hydrogen_treatment constr
_refine_ls_matrix_type full
_refine_ls_number_parameters 439
_refine_ls_number_reflns 10281
_refine_ls_number_restraints 0
_refine_ls_restrained_S_all 1.033
_refine_ls_R_factor_all 0.1185
_refine_ls_R_factor_gt 0.0665
_refine_ls_shift/su_max 0.001
_refine_ls_shift/su_mean 0.000
_refine_ls_structure_factor_coef Fsqd
_refine_ls_weighting_details 'w=1/[\s^2^(Fo^2^)+(0.0775P)^2^+3.9273P] where P=(Fo^2^+2Fc^2^)/3'
_refine_ls_weighting_scheme calc
_refine_ls_wR_factor_gt 0.1527
_refine_ls_wR_factor_ref 0.1773
_reflns_Friedel_coverage 0.000
_reflns_number_gt 6330
_reflns_number_total 10281
_reflns_threshold_expression 'I > 2\s(I)'
_cod_data_source_file c6dt03565e2.cif
_cod_data_source_block pbad150611
_cod_depositor_comments 'Adding full bibliography for 7041522--7041525.cif.'
_cod_database_code 7041525
_shelx_space_group_comment
;
The symmetry employed for this shelxl refinement is uniquely defined
by the following loop, which should always be used as a source of
symmetry information in preference to the above space-group names.
They are only intended as comments.
;
_shelx_estimated_absorpt_t_min 0.877
_shelx_estimated_absorpt_t_max 0.900
_shelxl_version_number 2013-4

loop_
_space_group_symop_operation_xyz
'x, y, z'
'-x, y+1/2, -z+1/2'
'-x, -y, -z'
'x, -y-1/2, z-1/2'

loop_
_atom_site_label
_atom_site_type_symbol
_atom_site_fract_x
_atom_site_fract_y
_atom_site_fract_z
_atom_site_U_iso_or_equiv
_atom_site_adp_type
_atom_site_occupancy
_atom_site_site_symmetry_order
_atom_site_calc_flag
_atom_site_refinement_flags_posn
_atom_site_refinement_flags_adp
C1 C 0.1152(3) 0.43042(19) 0.82617(11) 0.0229(6) Uani 1 1 d . .
C2 C 0.0612(3) 0.5296(2) 0.75982(12) 0.0294(7) Uani 1 1 d . .
H2 H 0.0112 0.5691 0.7339 0.035 Uiso 1 1 calc R U
C3 C 0.1857(3) 0.5104(2) 0.77031(12) 0.0297(7) Uani 1 1 d . .
H3 H 0.2411 0.5337 0.7535 0.036 Uiso 1 1 calc R U
C4 C -0.1097(3) 0.4855(2) 0.79545(11) 0.0236(6) Uani 1 1 d . .
C5 C -0.1337(3) 0.5395(2) 0.83302(12) 0.0317(7) Uani 1 1 d . .
C6 C -0.2591(4) 0.5444(3) 0.83261(15) 0.0414(9) Uani 1 1 d . .
H6 H -0.2787 0.5795 0.8577 0.050 Uiso 1 1 calc R U
C7 C -0.3569(4) 0.4992(3) 0.79633(15) 0.0429(9) Uani 1 1 d . .
H7 H -0.4425 0.5042 0.7965 0.052 Uiso 1 1 calc R U
C8 C -0.3301(3) 0.4472(3) 0.76033(14) 0.0378(8) Uani 1 1 d . .
H8 H -0.3979 0.4165 0.7357 0.045 Uiso 1 1 calc R U
C9 C -0.2055(3) 0.4384(2) 0.75904(12) 0.0300(7) Uani 1 1 d . .
C10 C -0.0288(4) 0.5934(3) 0.87120(14) 0.0454(10) Uani 1 1 d . .
H10 H 0.0538 0.5604 0.8756 0.055 Uiso 1 1 calc R U
C11 C -0.0468(5) 0.5992(3) 0.92271(16) 0.0636(13) Uani 1 1 d . .
H11A H -0.1200 0.6393 0.9206 0.095 Uiso 1 1 calc R U
H11B H 0.0305 0.6252 0.9470 0.095 Uiso 1 1 calc R U
H11C H -0.0623 0.5368 0.9334 0.095 Uiso 1 1 calc R U
C12 C -0.0169(5) 0.6904(3) 0.85218(18) 0.0700(15) Uani 1 1 d . .
H12A H -0.0042 0.6863 0.8195 0.105 Uiso 1 1 calc R U
H12B H 0.0564 0.7221 0.8759 0.105 Uiso 1 1 calc R U
H12C H -0.0951 0.7256 0.8489 0.105 Uiso 1 1 calc R U
C13 C -0.1783(4) 0.3769(3) 0.71995(14) 0.0401(8) Uani 1 1 d . .
H13 H -0.0844 0.3795 0.7252 0.048 Uiso 1 1 calc R U
C14 C -0.2484(6) 0.4099(4) 0.66735(16) 0.0796(16) Uani 1 1 d . .
H14A H -0.3408 0.4078 0.6614 0.119 Uiso 1 1 calc R U
H14B H -0.2270 0.3694 0.6433 0.119 Uiso 1 1 calc R U
H14C H -0.2227 0.4738 0.6633 0.119 Uiso 1 1 calc R U
C15 C -0.2139(6) 0.2757(3) 0.7265(2) 0.0774(16) Uani 1 1 d . .
H15A H -0.1651 0.2543 0.7602 0.116 Uiso 1 1 calc R U
H15B H -0.1938 0.2365 0.7017 0.116 Uiso 1 1 calc R U
H15C H -0.3056 0.2717 0.7218 0.116 Uiso 1 1 calc R U
C16 C 0.3465(3) 0.4215(2) 0.83822(12) 0.0270(7) Uani 1 1 d . .
C17 C 0.3953(3) 0.3401(2) 0.82379(13) 0.0343(8) Uani 1 1 d . .
C18 C 0.5178(3) 0.3141(3) 0.85289(15) 0.0430(9) Uani 1 1 d . .
H18 H 0.5545 0.2595 0.8444 0.052 Uiso 1 1 calc R U
C19 C 0.5877(4) 0.3655(3) 0.89389(15) 0.0451(9) Uani 1 1 d . .
H19 H 0.6705 0.3452 0.9136 0.054 Uiso 1 1 calc R U
C20 C 0.5380(3) 0.4463(3) 0.90631(14) 0.0400(9) Uani 1 1 d . .
H20 H 0.5874 0.4815 0.9343 0.048 Uiso 1 1 calc R U
C21 C 0.4164(3) 0.4768(2) 0.87842(12) 0.0315(7) Uani 1 1 d . .
C22 C 0.3203(4) 0.2832(3) 0.77843(15) 0.0444(9) Uani 1 1 d . .
H22 H 0.2407 0.3184 0.7603 0.053 Uiso 1 1 calc R U
C23 C 0.2812(6) 0.1908(4) 0.79330(19) 0.093(2) Uani 1 1 d . .
H23A H 0.2442 0.1526 0.7634 0.139 Uiso 1 1 calc R U
H23B H 0.2175 0.2001 0.8103 0.139 Uiso 1 1 calc R U
H23C H 0.3563 0.1593 0.8160 0.139 Uiso 1 1 calc R U
C24 C 0.3928(6) 0.2671(4) 0.74261(18) 0.090(2) Uani 1 1 d . .
H24A H 0.4664 0.2268 0.7583 0.135 Uiso 1 1 calc R U
H24B H 0.4228 0.3268 0.7339 0.135 Uiso 1 1 calc R U
H24C H 0.3367 0.2373 0.7123 0.135 Uiso 1 1 calc R U
C25 C 0.3656(4) 0.5677(2) 0.89152(13) 0.0389(8) Uani 1 1 d . .
H25 H 0.2791 0.5777 0.8664 0.047 Uiso 1 1 calc R U
C26 C 0.3479(5) 0.5632(3) 0.94290(16) 0.0570(11) Uani 1 1 d . .
H26A H 0.2918 0.5109 0.9438 0.086 Uiso 1 1 calc R U
H26B H 0.3092 0.6212 0.9492 0.086 Uiso 1 1 calc R U
H26C H 0.4312 0.5546 0.9687 0.086 Uiso 1 1 calc R U
C27 C 0.4486(5) 0.6492(3) 0.88709(19) 0.0615(12) Uani 1 1 d . .
H27A H 0.5346 0.6417 0.9113 0.092 Uiso 1 1 calc R U
H27B H 0.4109 0.7071 0.8940 0.092 Uiso 1 1 calc R U
H27C H 0.4540 0.6512 0.8532 0.092 Uiso 1 1 calc R U
C28 C 0.2142(4) 0.2839(3) 0.94781(14) 0.0466(10) Uani 1 1 d . .
C29 C 0.1168(5) 0.3326(3) 0.95836(16) 0.0570(12) Uani 1 1 d . .
H29 H 0.1368 0.3712 0.9872 0.068 Uiso 1 1 calc R U
C30 C -0.0086(5) 0.3254(3) 0.92737(19) 0.0611(13) Uani 1 1 d . .
H30 H -0.0736 0.3609 0.9342 0.073 Uiso 1 1 calc R U
C31 C -0.0400(5) 0.2651(3) 0.88543(18) 0.0602(12) Uani 1 1 d . .
H31 H -0.1261 0.2585 0.8643 0.072 Uiso 1 1 calc R U
C32 C 0.0601(5) 0.2147(3) 0.87557(16) 0.0569(12) Uani 1 1 d . .
H32 H 0.0407 0.1742 0.8476 0.068 Uiso 1 1 calc R U
C33 C 0.1866(4) 0.2242(3) 0.90670(14) 0.0467(10) Uani 1 1 d . .
H33 H 0.2531 0.1905 0.9000 0.056 Uiso 1 1 calc R U
C34 C 0.3400(7) 0.2955(5) 0.9786(3) 0.121(3) Uani 1 1 d . .
H34A H 0.3474 0.3535 0.9975 0.181 Uiso 1 1 calc R U
H34B H 0.3964 0.2981 0.9581 0.181 Uiso 1 1 calc R U
H34C H 0.3648 0.2431 1.0018 0.181 Uiso 1 1 calc R U
C35 C 0.2917(4) -0.0148(3) 0.96548(16) 0.0549(11) Uani 1 1 d . .
H35A H 0.2088 -0.0079 0.9392 0.082 Uiso 1 1 calc R U
H35B H 0.3502 -0.0493 0.9522 0.082 Uiso 1 1 calc R U
H35C H 0.3276 0.0468 0.9766 0.082 Uiso 1 1 calc R U
C36 C 0.1926(4) -0.1941(3) 0.99274(17) 0.0545(11) Uani 1 1 d . .
H36A H 0.1825 -0.2333 1.0196 0.082 Uiso 1 1 calc R U
H36B H 0.2469 -0.2261 0.9765 0.082 Uiso 1 1 calc R U
H36C H 0.1085 -0.1820 0.9681 0.082 Uiso 1 1 calc R U
C37 C 0.4369(4) -0.1113(4) 1.05980(19) 0.0645(13) Uani 1 1 d . .
H37A H 0.4853 -0.0545 1.0725 0.097 Uiso 1 1 calc R U
H37B H 0.4790 -0.1460 1.0397 0.097 Uiso 1 1 calc R U
H37C H 0.4335 -0.1498 1.0880 0.097 Uiso 1 1 calc R U
C38 C 0.2875(6) 0.1534(4) 1.0982(2) 0.088(2) Uani 1 1 d . .
H38A H 0.3606 0.1487 1.0859 0.132 Uiso 1 1 calc R U
H38B H 0.3149 0.1824 1.1314 0.132 Uiso 1 1 calc R U
H38C H 0.2206 0.1914 1.0751 0.132 Uiso 1 1 calc R U
C39 C 0.0809(4) 0.0506(3) 1.12489(15) 0.0546(11) Uani 1 1 d . .
H39A H 0.0150 0.0865 1.1000 0.082 Uiso 1 1 calc R U
H39B H 0.1079 0.0844 1.1567 0.082 Uiso 1 1 calc R U
H39C H 0.0460 -0.0100 1.1296 0.082 Uiso 1 1 calc R U
C40 C 0.3431(5) -0.0258(4) 1.15745(16) 0.0733(15) Uani 1 1 d . .
H40A H 0.3140 -0.0890 1.1610 0.110 Uiso 1 1 calc R U
H40B H 0.3518 0.0095 1.1880 0.110 Uiso 1 1 calc R U
H40C H 0.4260 -0.0286 1.1518 0.110 Uiso 1 1 calc R U
N1 N 0.0188(2) 0.48110(17) 0.79388(9) 0.0227(5) Uani 1 1 d . .
N2 N 0.2177(2) 0.44986(17) 0.81062(9) 0.0237(5) Uani 1 1 d . .
N3 N 0.1807(3) -0.02288(19) 1.04806(10) 0.0323(6) Uani 1 1 d . .
Si1 Si 0.26993(10) -0.08005(7) 1.02003(4) 0.0358(2) Uani 1 1 d . .
Si2 Si 0.22251(10) 0.03322(7) 1.10253(4) 0.0383(3) Uani 1 1 d . .
K1 K 0.05110(8) 0.11080(5) 0.97416(3) 0.03676(19) Uani 1 1 d . .
Fe1 Fe 0.11032(6) 0.35804(4) 0.88546(2) 0.04150(17) Uani 1 1 d . .

loop_
_atom_site_aniso_label
_atom_site_aniso_U_11
_atom_site_aniso_U_22
_atom_site_aniso_U_33
_atom_site_aniso_U_23
_atom_site_aniso_U_13
_atom_site_aniso_U_12
C1 0.0277(16) 0.0151(14) 0.0263(15) 0.0018(12) 0.0089(13) -0.0009(12)
C2 0.0355(18) 0.0272(17) 0.0258(16) 0.0110(13) 0.0104(14) 0.0032(14)
C3 0.0353(18) 0.0294(17) 0.0272(16) 0.0088(13) 0.0141(14) -0.0002(14)
C4 0.0259(15) 0.0186(15) 0.0267(15) 0.0050(12) 0.0089(12) 0.0025(12)
C5 0.0389(19) 0.0263(17) 0.0325(17) 0.0018(14) 0.0153(15) 0.0035(14)
C6 0.044(2) 0.040(2) 0.048(2) 0.0004(17) 0.0256(18) 0.0061(17)
C7 0.0317(19) 0.046(2) 0.058(2) 0.0076(19) 0.0233(18) 0.0039(17)
C8 0.0284(18) 0.037(2) 0.045(2) 0.0040(16) 0.0077(16) -0.0042(15)
C9 0.0302(17) 0.0240(16) 0.0343(17) 0.0026(13) 0.0083(14) 0.0003(13)
C10 0.045(2) 0.049(2) 0.045(2) -0.0203(18) 0.0173(18) -0.0009(18)
C11 0.092(4) 0.055(3) 0.042(2) -0.012(2) 0.019(2) -0.006(3)
C12 0.088(4) 0.066(3) 0.060(3) -0.023(2) 0.032(3) -0.045(3)
C13 0.0357(19) 0.043(2) 0.040(2) -0.0132(17) 0.0101(16) -0.0049(16)
C14 0.112(4) 0.087(4) 0.038(2) -0.006(2) 0.021(3) 0.018(3)
C15 0.109(4) 0.043(3) 0.083(4) -0.021(3) 0.035(3) 0.005(3)
C16 0.0245(16) 0.0223(15) 0.0327(17) 0.0069(13) 0.0073(13) -0.0008(12)
C17 0.0315(18) 0.0231(17) 0.046(2) 0.0040(14) 0.0087(15) 0.0002(14)
C18 0.038(2) 0.0290(19) 0.059(2) 0.0054(17) 0.0108(18) 0.0094(16)
C19 0.0304(19) 0.046(2) 0.052(2) 0.0146(19) 0.0032(17) 0.0055(16)
C20 0.0345(19) 0.042(2) 0.0361(19) 0.0062(16) 0.0017(15) -0.0054(16)
C21 0.0320(18) 0.0289(17) 0.0327(17) 0.0062(14) 0.0092(14) -0.0021(14)
C22 0.040(2) 0.0283(19) 0.059(2) -0.0079(17) 0.0080(18) 0.0052(16)
C23 0.151(5) 0.083(4) 0.065(3) -0.036(3) 0.064(4) -0.079(4)
C24 0.112(4) 0.116(5) 0.052(3) -0.019(3) 0.040(3) -0.063(4)
C25 0.041(2) 0.0320(19) 0.0369(19) -0.0048(15) 0.0040(16) -0.0015(16)
C26 0.074(3) 0.051(3) 0.047(2) -0.012(2) 0.022(2) 0.001(2)
C27 0.074(3) 0.034(2) 0.070(3) 0.003(2) 0.015(3) -0.006(2)
C28 0.064(3) 0.040(2) 0.034(2) 0.0164(17) 0.0125(19) -0.0067(19)
C29 0.104(4) 0.037(2) 0.044(2) 0.0064(18) 0.044(3) -0.001(2)
C30 0.086(4) 0.041(2) 0.078(3) 0.015(2) 0.056(3) 0.003(2)
C31 0.069(3) 0.052(3) 0.064(3) 0.024(2) 0.027(2) -0.016(2)
C32 0.097(4) 0.038(2) 0.043(2) -0.0006(18) 0.034(2) -0.019(2)
C33 0.076(3) 0.031(2) 0.042(2) 0.0124(16) 0.030(2) 0.0059(19)
C34 0.115(6) 0.119(6) 0.113(6) 0.032(5) 0.017(5) -0.009(5)
C35 0.071(3) 0.051(3) 0.055(3) 0.008(2) 0.037(2) 0.001(2)
C36 0.066(3) 0.034(2) 0.070(3) -0.011(2) 0.030(2) 0.000(2)
C37 0.045(2) 0.071(3) 0.079(3) 0.014(3) 0.022(2) 0.010(2)
C38 0.147(5) 0.061(3) 0.068(3) -0.024(3) 0.052(4) -0.060(3)
C39 0.069(3) 0.057(3) 0.039(2) -0.0019(19) 0.019(2) 0.003(2)
C40 0.062(3) 0.107(4) 0.039(2) -0.003(3) 0.001(2) 0.009(3)
N1 0.0271(13) 0.0186(13) 0.0238(13) 0.0033(10) 0.0101(11) -0.0008(10)
N2 0.0247(13) 0.0200(13) 0.0266(13) 0.0046(10) 0.0087(11) 0.0011(10)
N3 0.0387(16) 0.0283(15) 0.0287(14) 0.0013(11) 0.0093(12) -0.0054(12)
Si1 0.0393(5) 0.0300(5) 0.0413(5) 0.0039(4) 0.0173(4) -0.0016(4)
Si2 0.0479(6) 0.0367(5) 0.0285(5) -0.0021(4) 0.0099(4) -0.0115(5)
K1 0.0440(4) 0.0293(4) 0.0382(4) 0.0099(3) 0.0149(3) -0.0060(3)
Fe1 0.0584(4) 0.0328(3) 0.0367(3) 0.0150(2) 0.0201(3) -0.0030(2)

loop_
_atom_type_symbol
_atom_type_description
_atom_type_scat_dispersion_real
_atom_type_scat_dispersion_imag
_atom_type_scat_source
C C 0.0033 0.0016 'International Tables Vol C Tables 4.2.6.8 and 6.1.1.4'
H H 0.0000 0.0000 'International Tables Vol C Tables 4.2.6.8 and 6.1.1.4'
N N 0.0061 0.0033 'International Tables Vol C Tables 4.2.6.8 and 6.1.1.4'
Si Si 0.0817 0.0704 'International Tables Vol C Tables 4.2.6.8 and 6.1.1.4'
K K 0.2009 0.2494 'International Tables Vol C Tables 4.2.6.8 and 6.1.1.4'
Fe Fe 0.3463 0.8444 'International Tables Vol C Tables 4.2.6.8 and 6.1.1.4'

loop_
_geom_angle_atom_site_label_1
_geom_angle_atom_site_label_2
_geom_angle_atom_site_label_3
_geom_angle
_geom_angle_site_symmetry_1
_geom_angle_site_symmetry_3
N1 C1 N2 102.9(2) . .
N1 C1 Fe1 127.9(2) . .
N2 C1 Fe1 128.9(2) . .
C3 C2 N1 107.2(3) . .
C3 C2 H2 126.4 . .
N1 C2 H2 126.4 . .
C2 C3 N2 106.4(3) . .
C2 C3 H3 126.8 . .
N2 C3 H3 126.8 . .
C9 C4 C5 122.8(3) . .
C9 C4 N1 118.6(3) . .
C5 C4 N1 118.5(3) . .
C6 C5 C4 117.0(3) . .
C6 C5 C10 120.8(3) . .
C4 C5 C10 122.1(3) . .
C5 C6 C7 121.4(3) . .
C5 C6 H6 119.3 . .
C7 C6 H6 119.3 . .
C8 C7 C6 120.1(3) . .
C8 C7 H7 120.0 . .
C6 C7 H7 120.0 . .
C7 C8 C9 121.4(3) . .
C7 C8 H8 119.3 . .
C9 C8 H8 119.3 . .
C4 C9 C8 117.3(3) . .
C4 C9 C13 122.6(3) . .
C8 C9 C13 120.1(3) . .
C12 C10 C5 110.7(3) . .
C12 C10 C11 109.8(3) . .
C5 C10 C11 113.5(3) . .
C12 C10 H10 107.5 . .
C5 C10 H10 107.5 . .
C11 C10 H10 107.5 . .
C10 C11 H11A 109.5 . .
C10 C11 H11B 109.5 . .
H11A C11 H11B 109.5 . .
C10 C11 H11C 109.5 . .
H11A C11 H11C 109.5 . .
H11B C11 H11C 109.5 . .
C10 C12 H12A 109.5 . .
C10 C12 H12B 109.5 . .
H12A C12 H12B 109.5 . .
C10 C12 H12C 109.5 . .
H12A C12 H12C 109.5 . .
H12B C12 H12C 109.5 . .
C14 C13 C9 111.9(3) . .
C14 C13 C15 110.2(4) . .
C9 C13 C15 110.2(3) . .
C14 C13 H13 108.1 . .
C9 C13 H13 108.1 . .
C15 C13 H13 108.1 . .
C13 C14 H14A 109.5 . .
C13 C14 H14B 109.5 . .
H14A C14 H14B 109.5 . .
C13 C14 H14C 109.5 . .
H14A C14 H14C 109.5 . .
H14B C14 H14C 109.5 . .
C13 C15 H15A 109.5 . .
C13 C15 H15B 109.5 . .
H15A C15 H15B 109.5 . .
C13 C15 H15C 109.5 . .
H15A C15 H15C 109.5 . .
H15B C15 H15C 109.5 . .
C21 C16 C17 123.2(3) . .
C21 C16 N2 117.8(3) . .
C17 C16 N2 118.9(3) . .
C18 C17 C16 116.5(3) . .
C18 C17 C22 121.0(3) . .
C16 C17 C22 122.5(3) . .
C19 C18 C17 121.7(3) . .
C19 C18 H18 119.1 . .
C17 C18 H18 119.1 . .
C20 C19 C18 120.3(3) . .
C20 C19 H19 119.9 . .
C18 C19 H19 119.9 . .
C19 C20 C21 120.9(3) . .
C19 C20 H20 119.5 . .
C21 C20 H20 119.5 . .
C20 C21 C16 117.3(3) . .
C20 C21 C25 120.1(3) . .
C16 C21 C25 122.6(3) . .
C24 C22 C23 108.6(4) . .
C24 C22 C17 112.8(3) . .
C23 C22 C17 111.7(4) . .
C24 C22 H22 107.9 . .
C23 C22 H22 107.9 . .
C17 C22 H22 107.9 . .
C22 C23 H23A 109.5 . .
C22 C23 H23B 109.5 . .
H23A C23 H23B 109.5 . .
C22 C23 H23C 109.5 . .
H23A C23 H23C 109.5 . .
H23B C23 H23C 109.5 . .
C22 C24 H24A 109.5 . .
C22 C24 H24B 109.5 . .
H24A C24 H24B 109.5 . .
C22 C24 H24C 109.5 . .
H24A C24 H24C 109.5 . .
H24B C24 H24C 109.5 . .
C21 C25 C27 111.4(3) . .
C21 C25 C26 111.5(3) . .
C27 C25 C26 112.2(3) . .
C21 C25 H25 107.1 . .
C27 C25 H25 107.1 . .
C26 C25 H25 107.1 . .
C25 C26 H26A 109.5 . .
C25 C26 H26B 109.5 . .
H26A C26 H26B 109.5 . .
C25 C26 H26C 109.5 . .
H26A C26 H26C 109.5 . .
H26B C26 H26C 109.5 . .
C25 C27 H27A 109.5 . .
C25 C27 H27B 109.5 . .
H27A C27 H27B 109.5 . .
C25 C27 H27C 109.5 . .
H27A C27 H27C 109.5 . .
H27B C27 H27C 109.5 . .
C34 C28 C29 119.4(5) . .
C34 C28 C33 119.9(5) . .
C29 C28 C33 120.7(4) . .
C34 C28 Fe1 129.8(4) . .
C29 C28 Fe1 70.6(2) . .
C33 C28 Fe1 72.3(2) . .
C34 C28 K1 117.2(3) . .
C29 C28 K1 79.4(2) . .
C33 C28 K1 74.6(2) . .
Fe1 C28 K1 112.94(16) . .
C30 C29 C28 120.8(4) . .
C30 C29 Fe1 71.2(2) . .
C28 C29 Fe1 69.9(2) . .
C30 C29 K1 78.3(3) . .
C28 C29 K1 76.4(2) . .
Fe1 C29 K1 111.30(17) . .
C30 C29 H29 119.6 . .
C28 C29 H29 119.6 . .
Fe1 C29 H29 132.3 . .
K1 C29 H29 116.4 . .
C29 C30 C31 119.9(4) . .
C29 C30 Fe1 69.9(2) . .
C31 C30 Fe1 72.1(2) . .
C29 C30 K1 77.8(3) . .
C31 C30 K1 74.2(2) . .
Fe1 C30 K1 110.64(18) . .
C29 C30 H30 120.0 . .
C31 C30 H30 120.0 . .
Fe1 C30 H30 130.5 . .
K1 C30 H30 118.8 . .
C30 C31 C32 118.7(5) . .
C30 C31 Fe1 68.6(3) . .
C32 C31 Fe1 70.5(2) . .
C30 C31 K1 81.0(3) . .
C32 C31 K1 74.7(2) . .
Fe1 C31 K1 112.39(19) . .
C30 C31 H31 120.7 . .
C32 C31 H31 120.7 . .
Fe1 C31 H31 133.2 . .
K1 C31 H31 114.3 . .
C33 C32 C31 120.6(4) . .
C33 C32 Fe1 70.0(2) . .
C31 C32 Fe1 70.5(2) . .
C33 C32 K1 78.7(2) . .
C31 C32 K1 79.8(2) . .
Fe1 C32 K1 114.80(16) . .
C33 C32 H32 119.7 . .
C31 C32 H32 119.7 . .
Fe1 C32 H32 133.0 . .
K1 C32 H32 112.2 . .
C32 C33 C28 119.3(4) . .
C32 C33 Fe1 71.6(2) . .
C28 C33 Fe1 68.6(2) . .
C32 C33 K1 76.2(2) . .
C28 C33 K1 80.7(2) . .
Fe1 C33 K1 114.28(16) . .
C32 C33 H33 120.4 . .
C28 C33 H33 120.4 . .
Fe1 C33 H33 132.4 . .
K1 C33 H33 113.4 . .
C28 C34 H34A 109.5 . .
C28 C34 H34B 109.5 . .
H34A C34 H34B 109.5 . .
C28 C34 H34C 109.5 . .
H34A C34 H34C 109.5 . .
H34B C34 H34C 109.5 . .
Si1 C35 H35A 109.5 . .
Si1 C35 H35B 109.5 . .
H35A C35 H35B 109.5 . .
Si1 C35 H35C 109.5 . .
H35A C35 H35C 109.5 . .
H35B C35 H35C 109.5 . .
Si1 C36 H36A 109.5 . .
Si1 C36 H36B 109.5 . .
H36A C36 H36B 109.5 . .
Si1 C36 H36C 109.5 . .
H36A C36 H36C 109.5 . .
H36B C36 H36C 109.5 . .
Si1 C37 H37A 109.5 . .
Si1 C37 H37B 109.5 . .
H37A C37 H37B 109.5 . .
Si1 C37 H37C 109.5 . .
H37A C37 H37C 109.5 . .
H37B C37 H37C 109.5 . .
Si2 C38 H38A 109.5 . .
Si2 C38 H38B 109.5 . .
H38A C38 H38B 109.5 . .
Si2 C38 H38C 109.5 . .
H38A C38 H38C 109.5 . .
H38B C38 H38C 109.5 . .
Si2 C39 H39A 109.5 . .
Si2 C39 H39B 109.5 . .
H39A C39 H39B 109.5 . .
Si2 C39 H39C 109.5 . .
H39A C39 H39C 109.5 . .
H39B C39 H39C 109.5 . .
Si2 C40 H40A 109.5 . .
Si2 C40 H40B 109.5 . .
H40A C40 H40B 109.5 . .
Si2 C40 H40C 109.5 . .
H40A C40 H40C 109.5 . .
H40B C40 H40C 109.5 . .
C1 N1 C2 111.5(3) . .
C1 N1 C4 124.6(2) . .
C2 N1 C4 123.9(2) . .
C1 N2 C3 111.9(2) . .
C1 N2 C16 122.8(2) . .
C3 N2 C16 124.6(3) . .
Si2 N3 Si1 130.42(18) . .
Si2 N3 K1 113.24(14) . 3_557
Si1 N3 K1 108.39(13) . 3_557
Si2 N3 K1 105.79(13) . .
Si1 N3 K1 102.62(12) . .
K1 N3 K1 86.16(8) 3_557 .
N3 Si1 C37 116.8(2) . .
N3 Si1 C35 113.19(17) . .
C37 Si1 C35 104.4(2) . .
N3 Si1 C36 111.27(17) . .
C37 Si1 C36 105.2(2) . .
C35 Si1 C36 105.0(2) . .
N3 Si1 K1 50.60(10) . .
C37 Si1 K1 144.19(17) . .
C35 Si1 K1 64.89(14) . .
C36 Si1 K1 110.58(14) . .
N3 Si1 K1 45.77(10) . 3_557
C37 Si1 K1 136.77(16) . 3_557
C35 Si1 K1 118.86(15) . 3_557
C36 Si1 K1 66.08(13) . 3_557
K1 Si1 K1 63.79(3) . 3_557
N3 Si2 C39 111.23(18) . .
N3 Si2 C40 116.9(2) . .
C39 Si2 C40 103.1(2) . .
N3 Si2 C38 112.42(19) . .
C39 Si2 C38 105.9(3) . .
C40 Si2 C38 106.4(3) . .
N3 Si2 K1 48.39(10) . .
C39 Si2 K1 94.10(14) . .
C40 Si2 K1 161.35(16) . .
C38 Si2 K1 75.18(18) . .
C39 Si2 K1 70.33(14) . 3_557
C40 Si2 K1 116.84(19) . 3_557
C38 Si2 K1 136.4(2) . 3_557
K1 Si2 K1 62.20(2) . 3_557
N3 K1 N3 93.84(8) 3_557 .
N3 K1 C32 107.87(11) 3_557 .
N3 K1 C32 143.40(11) . .
N3 K1 C33 132.58(10) 3_557 .
N3 K1 C33 123.63(10) . .
C32 K1 C33 25.15(11) . .
N3 K1 C31 96.04(10) 3_557 .
N3 K1 C31 168.03(11) . .
C32 K1 C31 25.48(12) . .
C33 K1 C31 44.43(11) . .
N3 K1 C28 146.64(9) 3_557 .
N3 K1 C28 119.46(10) . .
C32 K1 C28 43.57(11) . .
C33 K1 C28 24.71(10) . .
C31 K1 C28 50.67(11) . .
N3 K1 C29 129.69(11) 3_557 .
N3 K1 C29 131.48(11) . .
C32 K1 C29 50.60(11) . .
C33 K1 C29 43.39(10) . .
C31 K1 C29 43.16(12) . .
C28 K1 C29 24.27(11) . .
N3 K1 C30 106.61(11) 3_557 .
N3 K1 C30 154.04(12) . .
C32 K1 C30 43.88(12) . .
C33 K1 C30 50.77(11) . .
C31 K1 C30 24.80(12) . .
C28 K1 C30 42.65(12) . .
C29 K1 C30 23.90(12) . .
N3 K1 C36 56.81(9) 3_557 3_557
N3 K1 C36 107.19(10) . 3_557
C32 K1 C36 109.34(12) . 3_557
C33 K1 C36 123.62(11) . 3_557
C31 K1 C36 83.95(12) . 3_557
C28 K1 C36 109.90(11) . 3_557
C29 K1 C36 85.64(11) . 3_557
C30 K1 C36 72.87(11) . 3_557
N3 K1 Si1 101.46(6) 3_557 .
N3 K1 Si1 26.78(6) . .
C32 K1 Si1 117.59(10) . .
C33 K1 Si1 102.25(8) . .
C31 K1 Si1 143.07(10) . .
C28 K1 Si1 107.71(8) . .
C29 K1 Si1 128.79(10) . .
C30 K1 Si1 150.31(9) . .
C36 K1 Si1 132.72(8) 3_557 .
N3 K1 Si1 25.84(6) 3_557 3_557
N3 K1 Si1 98.68(6) . 3_557
C32 K1 Si1 113.78(10) . 3_557
C33 K1 Si1 137.40(8) . 3_557
C31 K1 Si1 93.14(9) . 3_557
C28 K1 Si1 135.68(8) . 3_557
C29 K1 Si1 112.38(9) . 3_557
C30 K1 Si1 93.44(9) . 3_557
C36 K1 Si1 31.19(7) 3_557 3_557
Si1 K1 Si1 116.21(3) . 3_557
N3 K1 Si2 103.34(6) 3_557 .
N3 K1 Si2 25.81(6) . .
C32 K1 Si2 148.31(10) . .
C33 K1 Si2 123.17(8) . .
C31 K1 Si2 153.93(9) . .
C28 K1 Si2 107.88(7) . .
C29 K1 Si2 110.94(9) . .
C30 K1 Si2 130.04(10) . .
C36 K1 Si2 92.15(8) 3_557 .
Si1 K1 Si2 49.02(3) . .
Si1 K1 Si2 96.74(3) 3_557 .
C1 Fe1 C28 146.26(15) . .
C1 Fe1 C29 158.32(15) . .
C28 Fe1 C29 39.47(17) . .
C1 Fe1 C30 142.15(17) . .
C28 Fe1 C30 71.19(19) . .
C29 Fe1 C30 38.84(19) . .
C1 Fe1 C33 126.91(14) . .
C28 Fe1 C33 39.11(16) . .
C29 Fe1 C33 70.96(16) . .
C30 Fe1 C33 84.28(17) . .
C1 Fe1 C32 118.27(14) . .
C28 Fe1 C32 70.17(17) . .
C29 Fe1 C32 83.29(16) . .
C30 Fe1 C32 70.84(18) . .
C33 Fe1 C32 38.45(17) . .
C1 Fe1 C31 124.18(16) . .
C28 Fe1 C31 83.93(17) . .
C29 Fe1 C31 70.48(19) . .
C30 Fe1 C31 39.29(19) . .
C33 Fe1 C31 70.54(18) . .
C32 Fe1 C31 39.00(18) . .

loop_
_geom_bond_atom_site_label_1
_geom_bond_atom_site_label_2
_geom_bond_distance
_geom_bond_site_symmetry_2
C1 N1 1.368(4) .
C1 N2 1.370(4) .
C1 Fe1 1.988(3) .
C2 C3 1.339(5) .
C2 N1 1.387(4) .
C2 H2 0.9500 .
C3 N2 1.386(4) .
C3 H3 0.9500 .
C4 C9 1.391(4) .
C4 C5 1.407(4) .
C4 N1 1.436(4) .
C5 C6 1.384(5) .
C5 C10 1.517(5) .
C6 C7 1.387(5) .
C6 H6 0.9500 .
C7 C8 1.370(5) .
C7 H7 0.9500 .
C8 C9 1.394(5) .
C8 H8 0.9500 .
C9 C13 1.519(5) .
C10 C12 1.517(6) .
C10 C11 1.533(6) .
C10 H10 1.0000 .
C11 H11A 0.9800 .
C11 H11B 0.9800 .
C11 H11C 0.9800 .
C12 H12A 0.9800 .
C12 H12B 0.9800 .
C12 H12C 0.9800 .
C13 C14 1.513(6) .
C13 C15 1.536(6) .
C13 H13 1.0000 .
C14 H14A 0.9800 .
C14 H14B 0.9800 .
C14 H14C 0.9800 .
C15 H15A 0.9800 .
C15 H15B 0.9800 .
C15 H15C 0.9800 .
C16 C21 1.398(5) .
C16 C17 1.404(5) .
C16 N2 1.442(4) .
C17 C18 1.389(5) .
C17 C22 1.521(5) .
C18 C19 1.381(5) .
C18 H18 0.9500 .
C19 C20 1.378(6) .
C19 H19 0.9500 .
C20 C21 1.391(5) .
C20 H20 0.9500 .
C21 C25 1.515(5) .
C22 C24 1.498(6) .
C22 C23 1.499(6) .
C22 H22 1.0000 .
C23 H23A 0.9800 .
C23 H23B 0.9800 .
C23 H23C 0.9800 .
C24 H24A 0.9800 .
C24 H24B 0.9800 .
C24 H24C 0.9800 .
C25 C27 1.519(5) .
C25 C26 1.528(5) .
C25 H25 1.0000 .
C26 H26A 0.9800 .
C26 H26B 0.9800 .
C26 H26C 0.9800 .
C27 H27A 0.9800 .
C27 H27B 0.9800 .
C27 H27C 0.9800 .
C28 C34 1.390(8) .
C28 C29 1.395(6) .
C28 C33 1.397(6) .
C28 Fe1 2.061(4) .
C28 K1 3.298(4) .
C29 C30 1.382(7) .
C29 Fe1 2.070(4) .
C29 K1 3.336(4) .
C29 H29 0.9500 .
C30 C31 1.419(7) .
C30 Fe1 2.087(4) .
C30 K1 3.341(4) .
C30 H30 0.9500 .
C31 C32 1.423(7) .
C31 Fe1 2.132(4) .
C31 K1 3.255(4) .
C31 H31 0.9500 .
C32 C33 1.397(6) .
C32 Fe1 2.131(4) .
C32 K1 3.191(4) .
C32 H32 0.9500 .
C33 Fe1 2.110(4) .
C33 K1 3.222(4) .
C33 H33 0.9500 .
C34 H34A 0.9800 .
C34 H34B 0.9800 .
C34 H34C 0.9800 .
C35 Si1 1.886(4) .
C35 H35A 0.9800 .
C35 H35B 0.9800 .
C35 H35C 0.9800 .
C36 Si1 1.895(4) .
C36 H36A 0.9800 .
C36 H36B 0.9800 .
C36 H36C 0.9800 .
C37 Si1 1.878(4) .
C37 H37A 0.9800 .
C37 H37B 0.9800 .
C37 H37C 0.9800 .
C38 Si2 1.892(5) .
C38 H38A 0.9800 .
C38 H38B 0.9800 .
C38 H38C 0.9800 .
C39 Si2 1.885(4) .
C39 H39A 0.9800 .
C39 H39B 0.9800 .
C39 H39C 0.9800 .
C40 Si2 1.889(5) .
C40 H40A 0.9800 .
C40 H40B 0.9800 .
C40 H40C 0.9800 .
N3 Si2 1.665(3) .
N3 Si1 1.668(3) .
N3 K1 2.742(3) 3_557
N3 K1 2.860(3) .
Si1 K1 3.6115(13) .
Si1 K1 3.6306(13) 3_557
Si2 K1 3.6802(13) .
Si2 K1 3.7274(13) 3_557
K1 N3 2.742(3) 3_557
K1 C36 3.346(4) 3_557
K1 Si1 3.6306(13) 3_557

loop_
_geom_torsion_atom_site_label_1
_geom_torsion_atom_site_label_2
_geom_torsion_atom_site_label_3
_geom_torsion_atom_site_label_4
_geom_torsion
_geom_torsion_site_symmetry_1
_geom_torsion_site_symmetry_4
N1 C2 C3 N2 0.3(4) . .
C9 C4 C5 C6 -0.1(5) . .
N1 C4 C5 C6 178.2(3) . .
C9 C4 C5 C10 -177.6(3) . .
N1 C4 C5 C10 0.7(5) . .
C4 C5 C6 C7 -0.8(5) . .
C10 C5 C6 C7 176.7(3) . .
C5 C6 C7 C8 0.9(6) . .
C6 C7 C8 C9 -0.1(6) . .
C5 C4 C9 C8 0.9(5) . .
N1 C4 C9 C8 -177.4(3) . .
C5 C4 C9 C13 -177.3(3) . .
N1 C4 C9 C13 4.5(4) . .
C7 C8 C9 C4 -0.8(5) . .
C7 C8 C9 C13 177.4(3) . .
C6 C5 C10 C12 -87.9(4) . .
C4 C5 C10 C12 89.5(4) . .
C6 C5 C10 C11 36.2(5) . .
C4 C5 C10 C11 -146.5(4) . .
C4 C9 C13 C14 -120.6(4) . .
C8 C9 C13 C14 61.3(5) . .
C4 C9 C13 C15 116.3(4) . .
C8 C9 C13 C15 -61.8(5) . .
C21 C16 C17 C18 2.3(5) . .
N2 C16 C17 C18 -177.5(3) . .
C21 C16 C17 C22 -177.0(3) . .
N2 C16 C17 C22 3.3(5) . .
C16 C17 C18 C19 0.1(5) . .
C22 C17 C18 C19 179.3(4) . .
C17 C18 C19 C20 -1.6(6) . .
C18 C19 C20 C21 0.9(6) . .
C19 C20 C21 C16 1.3(5) . .
C19 C20 C21 C25 -177.7(3) . .
C17 C16 C21 C20 -3.0(5) . .
N2 C16 C21 C20 176.8(3) . .
C17 C16 C21 C25 176.0(3) . .
N2 C16 C21 C25 -4.2(5) . .
C18 C17 C22 C24 -53.2(5) . .
C16 C17 C22 C24 126.0(4) . .
C18 C17 C22 C23 69.3(5) . .
C16 C17 C22 C23 -111.5(4) . .
C20 C21 C25 C27 61.0(4) . .
C16 C21 C25 C27 -117.9(4) . .
C20 C21 C25 C26 -65.1(4) . .
C16 C21 C25 C26 116.0(4) . .
C34 C28 C29 C30 177.4(5) . .
C33 C28 C29 C30 -2.4(6) . .
Fe1 C28 C29 C30 51.9(3) . .
K1 C28 C29 C30 -67.2(4) . .
C34 C28 C29 Fe1 125.5(5) . .
C33 C28 C29 Fe1 -54.3(3) . .
K1 C28 C29 Fe1 -119.12(14) . .
C34 C28 C29 K1 -115.4(4) . .
C33 C28 C29 K1 64.8(3) . .
Fe1 C28 C29 K1 119.12(14) . .
C28 C29 C30 C31 2.6(6) . .
Fe1 C29 C30 C31 54.0(3) . .
K1 C29 C30 C31 -63.6(3) . .
C28 C29 C30 Fe1 -51.4(3) . .
K1 C29 C30 Fe1 -117.56(13) . .
C28 C29 C30 K1 66.2(3) . .
Fe1 C29 C30 K1 117.56(13) . .
C29 C30 C31 C32 -1.5(6) . .
Fe1 C30 C31 C32 51.4(3) . .
K1 C30 C31 C32 -67.0(3) . .
C29 C30 C31 Fe1 -53.0(3) . .
K1 C30 C31 Fe1 -118.45(15) . .
C29 C30 C31 K1 65.5(4) . .
Fe1 C30 C31 K1 118.45(15) . .
C30 C31 C32 C33 0.2(6) . .
Fe1 C31 C32 C33 50.8(3) . .
K1 C31 C32 C33 -70.2(3) . .
C30 C31 C32 Fe1 -50.6(3) . .
K1 C31 C32 Fe1 -121.05(14) . .
C30 C31 C32 K1 70.4(3) . .
Fe1 C31 C32 K1 121.05(14) . .
C31 C32 C33 C28 0.0(6) . .
Fe1 C32 C33 C28 51.1(3) . .
K1 C32 C33 C28 -70.8(3) . .
C31 C32 C33 Fe1 -51.1(3) . .
K1 C32 C33 Fe1 -121.89(12) . .
C31 C32 C33 K1 70.8(3) . .
Fe1 C32 C33 K1 121.89(12) . .
C34 C28 C33 C32 -178.8(4) . .
C29 C28 C33 C32 1.0(5) . .
Fe1 C28 C33 C32 -52.5(3) . .
K1 C28 C33 C32 68.3(3) . .
C34 C28 C33 Fe1 -126.3(5) . .
C29 C28 C33 Fe1 53.5(3) . .
K1 C28 C33 Fe1 120.80(13) . .
C34 C28 C33 K1 112.9(4) . .
C29 C28 C33 K1 -67.3(3) . .
Fe1 C28 C33 K1 -120.80(13) . .
N2 C1 N1 C2 0.1(3) . .
Fe1 C1 N1 C2 174.1(2) . .
N2 C1 N1 C4 -178.7(3) . .
Fe1 C1 N1 C4 -4.6(4) . .
C3 C2 N1 C1 -0.2(4) . .
C3 C2 N1 C4 178.5(3) . .
C9 C4 N1 C1 -106.4(3) . .
C5 C4 N1 C1 75.3(4) . .
C9 C4 N1 C2 75.1(4) . .
C5 C4 N1 C2 -103.3(4) . .
N1 C1 N2 C3 0.1(3) . .
Fe1 C1 N2 C3 -173.8(2) . .
N1 C1 N2 C16 171.3(3) . .
Fe1 C1 N2 C16 -2.7(4) . .
C2 C3 N2 C1 -0.3(4) . .
C2 C3 N2 C16 -171.2(3) . .
C21 C16 N2 C1 -82.3(4) . .
C17 C16 N2 C1 97.5(4) . .
C21 C16 N2 C3 87.7(4) . .
C17 C16 N2 C3 -92.5(4) . .
Si2 N3 Si1 C37 15.7(3) . .
K1 N3 Si1 C37 -130.35(19) 3_557 .
K1 N3 Si1 C37 139.53(19) . .
Si2 N3 Si1 C35 -105.6(3) . .
K1 N3 Si1 C35 108.41(19) 3_557 .
K1 N3 Si1 C35 18.3(2) . .
Si2 N3 Si1 C36 136.5(2) . .
K1 N3 Si1 C36 -9.6(2) 3_557 .
K1 N3 Si1 C36 -99.69(18) . .
Si2 N3 Si1 K1 -123.9(3) . .
K1 N3 Si1 K1 90.12(12) 3_557 .
Si2 N3 Si1 K1 146.0(3) . 3_557
K1 N3 Si1 K1 -90.12(12) . 3_557
Si1 N3 Si2 C39 -161.4(2) . .
K1 N3 Si2 C39 -16.7(2) 3_557 .
K1 N3 Si2 C39 75.97(19) . .
Si1 N3 Si2 C40 -43.4(3) . .
K1 N3 Si2 C40 101.3(2) 3_557 .
K1 N3 Si2 C40 -166.1(2) . .
Si1 N3 Si2 C38 80.1(3) . .
K1 N3 Si2 C38 -135.2(3) 3_557 .
K1 N3 Si2 C38 -42.6(3) . .
Si1 N3 Si2 K1 122.6(3) . .
K1 N3 Si2 K1 -92.62(14) 3_557 .
Si1 N3 Si2 K1 -144.8(3) . 3_557
K1 N3 Si2 K1 92.62(14) . 3_557
